data_2226962
loop_
_publ_author_name
'Shibahara, Takashi'
'Takano, Kentaro'
'Takahashi, Masayuki'
'Yamasaki, Mikio'

_publ_section_title
;
 4-Nitro-6-[(8-quinolylamino)methylidene]cyclohexa-2,4-dien-1-one
;
_journal_coeditor_code JH2173
_journal_issue 8
_journal_name_full 'Acta Crystallographica Section E'
_journal_page_first o1892
_journal_paper_doi 10.1107/S1600536810025250
_journal_volume 66
_journal_year 2010
_chemical_formula_iupac 'C16 H11 N3 O3'
_chemical_formula_moiety 'C16 H11 N3 O3'
_chemical_formula_sum 'C16 H11 N3 O3'
_chemical_formula_weight 293.28
_chemical_name_systematic
;
4-Nitro-6-[(8-quinolylamino)methylidene]cyclohexa-2,4-dien-1-one
;
_space_group_IT_number 2
_symmetry_cell_setting triclinic
_symmetry_space_group_name_Hall '-P 1'
_symmetry_space_group_name_H-M 'P -1'
_atom_sites_solution_hydrogens geom
_atom_sites_solution_primary direct
_atom_sites_solution_secondary difmap
_cell_angle_alpha 87.432(9)
_cell_angle_beta 86.258(12)
_cell_angle_gamma 83.518(11)
_cell_formula_units_Z 4
_cell_length_a 7.1583(6)
_cell_length_b 8.2978(7)
_cell_length_c 22.040(2)
_cell_measurement_reflns_used 3025
_cell_measurement_temperature 93
_cell_measurement_theta_max 27.50
_cell_measurement_theta_min 3.00
_cell_volume 1297.1(2)
_computing_cell_refinement 'CrystalClear-SM Expert (Rigaku, 1999)'
_computing_data_collection 'CrystalClear-SM Expert (Rigaku, 1999)'
_computing_data_reduction 'CrystalClear-SM Expert (Rigaku, 1999)'
_computing_molecular_graphics 'CrystalStructure (Rigaku, 2007)'
_computing_publication_material 'CrystalStructure (Rigaku, 2007)'
_computing_structure_refinement 'SHELXL97 (Sheldrick, 2008)'
_computing_structure_solution 'SIR2004 (Burla <i>et al.</i>,  2005)'
_diffrn_ambient_temperature 93
_diffrn_detector_area_resol_mean 7.314
_diffrn_measured_fraction_theta_full 0.992
_diffrn_measured_fraction_theta_max 0.984
_diffrn_measurement_device_type 'Rigaku Mercury70 CCD'
_diffrn_measurement_method \w
_diffrn_radiation_type 'Mo K\a'
_diffrn_radiation_wavelength 0.71075
_diffrn_reflns_av_R_equivalents 0.0403
_diffrn_reflns_limit_h_max 9
_diffrn_reflns_limit_h_min -9
_diffrn_reflns_limit_k_max 10
_diffrn_reflns_limit_k_min -10
_diffrn_reflns_limit_l_max 28
_diffrn_reflns_limit_l_min -28
_diffrn_reflns_number 16456
_diffrn_reflns_theta_full 25.00
_diffrn_reflns_theta_max 27.48
_diffrn_standards_number 0
_exptl_absorpt_coefficient_mu 0.107
_exptl_absorpt_correction_T_max 0.981
_exptl_absorpt_correction_T_min 0.881
_exptl_absorpt_correction_type multi-scan
_exptl_absorpt_process_details '(REQAB; Jacobson, 1998)'
_exptl_crystal_colour orange
_exptl_crystal_density_diffrn 1.502
_exptl_crystal_density_method 'not measured'
_exptl_crystal_description block
_exptl_crystal_F_000 608.00
_exptl_crystal_size_max 0.25
_exptl_crystal_size_mid 0.23
_exptl_crystal_size_min 0.18
_refine_diff_density_max 0.320
_refine_diff_density_min -0.330
_refine_ls_extinction_method none
_refine_ls_goodness_of_fit_ref 1.059
_refine_ls_hydrogen_treatment constr
_refine_ls_number_parameters 397
_refine_ls_number_reflns 5854
_refine_ls_number_restraints 0
_refine_ls_R_factor_gt 0.0431
_refine_ls_shift/su_max 0.000
_refine_ls_structure_factor_coef Fsqd
_refine_ls_weighting_details 'w = 1/[\s^2^(Fo^2^)+(0.0744P)^2^+0.0495P] where P=(Fo^2^+2Fc^2^)/3'
_refine_ls_weighting_scheme calc
_refine_ls_wR_factor_ref 0.1297
_reflns_number_gt 4472
_reflns_number_total 5854
_reflns_threshold_expression F^2^>2\s(F^2^)
_cod_data_source_file jh2173.cif
_cod_data_source_block I
_cod_database_code 2226962
_cod_database_fobs_code 2226962

loop_
_symmetry_equiv_pos_site_id
_symmetry_equiv_pos_as_xyz
1 +X,+Y,+Z
2 -X,-Y,-Z

loop_
_atom_site_type_symbol
_atom_site_label
_atom_site_fract_x
_atom_site_fract_y
_atom_site_fract_z
_atom_site_U_iso_or_equiv
_atom_site_adp_type
_atom_site_calc_flag
_atom_site_refinement_flags
_atom_site_occupancy
_atom_site_disorder_assembly
_atom_site_disorder_group
O O(1) 0.43832(13) 0.62852(12) -0.07215(4) 0.0217(2) Uani d . 1.00 . .
O O(2) 1.19749(13) 0.87041(12) -0.17075(4) 0.0231(2) Uani d . 1.00 . .
O O(3) 1.17251(13) 0.96692(12) -0.08065(4) 0.0236(2) Uani d . 1.00 . .
O O(4) -0.16904(14) 0.93926(13) 0.67941(5) 0.0267(2) Uani d . 1.00 . .
O O(5) -0.10119(15) 1.04935(12) 0.59061(5) 0.0266(2) Uani d . 1.00 . .
O O(6) 0.25414(13) 0.33488(11) 0.55531(4) 0.0208(2) Uani d . 1.00 . .
N N(1) 1.11180(15) 0.89084(13) -0.12067(5) 0.0169(2) Uani d . 1.00 . .
N N(2) 0.42381(15) 0.75275(13) 0.03868(5) 0.0156(2) Uani d . 1.00 . .
N N(3) 0.09322(15) 0.63056(13) 0.06404(5) 0.0170(2) Uani d . 1.00 . .
N N(4) -0.09901(15) 0.93035(14) 0.62653(5) 0.0195(3) Uani d . 1.00 . .
N N(5) 0.33339(14) 0.46786(13) 0.44950(5) 0.0157(2) Uani d . 1.00 . .
N N(6) 0.48679(15) 0.16726(13) 0.42680(5) 0.0167(2) Uani d . 1.00 . .
C C(1) 0.58855(18) 0.69178(16) -0.08436(6) 0.0167(3) Uani d . 1.00 . .
C C(2) 0.69123(19) 0.68063(16) -0.14301(6) 0.0183(3) Uani d . 1.00 . .
C C(3) 0.85732(19) 0.74407(16) -0.15485(6) 0.0180(3) Uani d . 1.00 . .
C C(4) 0.93538(18) 0.82506(16) -0.10854(6) 0.0152(3) Uani d . 1.00 . .
C C(5) 0.84328(18) 0.84505(16) -0.05262(6) 0.0159(3) Uani d . 1.00 . .
C C(6) 0.67036(18) 0.78176(16) -0.03944(6) 0.0153(3) Uani d . 1.00 . .
C C(7) 0.58246(18) 0.80688(16) 0.01895(6) 0.0160(3) Uani d . 1.00 . .
C C(8) 0.33581(18) 0.77655(16) 0.09739(6) 0.0153(3) Uani d . 1.00 . .
C C(9) 0.40980(18) 0.85949(16) 0.14119(6) 0.0167(3) Uani d . 1.00 . .
C C(10) 0.31248(18) 0.88074(16) 0.19822(6) 0.0178(3) Uani d . 1.00 . .
C C(11) 0.14418(18) 0.81891(16) 0.21149(6) 0.0175(3) Uani d . 1.00 . .
C C(12) 0.06553(18) 0.73253(16) 0.16752(6) 0.0166(3) Uani d . 1.00 . .
C C(13) 0.16067(18) 0.71080(15) 0.10943(6) 0.0152(3) Uani d . 1.00 . .
C C(14) -0.10795(18) 0.66561(17) 0.17778(6) 0.0188(3) Uani d . 1.00 . .
C C(15) -0.17462(19) 0.58457(17) 0.13279(6) 0.0198(3) Uani d . 1.00 . .
C C(16) -0.06864(18) 0.57026(16) 0.07644(6) 0.0176(3) Uani d . 1.00 . .
C C(17) 0.17001(18) 0.47021(16) 0.57108(6) 0.0166(3) Uani d . 1.00 . .
C C(18) 0.07574(19) 0.49201(17) 0.63044(6) 0.0188(3) Uani d . 1.00 . .
C C(19) -0.01010(18) 0.63861(17) 0.64786(6) 0.0183(3) Uani d . 1.00 . .
C C(20) -0.01113(18) 0.77500(16) 0.60666(6) 0.0174(3) Uani d . 1.00 . .
C C(21) 0.07089(18) 0.76247(16) 0.54887(6) 0.0174(3) Uani d . 1.00 . .
C C(22) 0.16227(18) 0.61281(16) 0.52996(6) 0.0158(3) Uani d . 1.00 . .
C C(23) 0.24603(18) 0.60299(16) 0.47035(6) 0.0168(3) Uani d . 1.00 . .
C C(24) 0.41639(17) 0.44225(16) 0.39051(6) 0.0151(3) Uani d . 1.00 . .
C C(25) 0.41950(18) 0.56114(16) 0.34503(6) 0.0173(3) Uani d . 1.00 . .
C C(26) 0.50404(18) 0.52268(17) 0.28730(6) 0.0185(3) Uani d . 1.00 . .
C C(27) 0.58376(18) 0.36854(16) 0.27533(6) 0.0176(3) Uani d . 1.00 . .
C C(28) 0.58052(17) 0.24344(16) 0.32126(6) 0.0157(3) Uani d . 1.00 . .
C C(29) 0.49608(17) 0.27981(16) 0.37962(6) 0.0149(3) Uani d . 1.00 . .
C C(30) 0.65786(19) 0.08012(17) 0.31225(6) 0.0195(3) Uani d . 1.00 . .
C C(31) 0.64855(19) -0.03123(17) 0.35941(6) 0.0199(3) Uani d . 1.00 . .
C C(32) 0.56198(19) 0.01744(16) 0.41627(6) 0.0186(3) Uani d . 1.00 . .
H H(2) 0.6408 0.6271 -0.1744 0.022 Uiso calc R 1.00 . .
H H(2N) 0.3677 0.6974 0.0135 0.019 Uiso calc R 1.00 . .
H H(3) 0.9211 0.7344 -0.1939 0.022 Uiso calc R 1.00 . .
H H(5) 0.8961 0.9018 -0.0226 0.019 Uiso calc R 1.00 . .
H H(5N) 0.3412 0.3835 0.4752 0.019 Uiso calc R 1.00 . .
H H(7) 0.6427 0.8675 0.0460 0.019 Uiso calc R 1.00 . .
H H(9) 0.5267 0.9024 0.1329 0.020 Uiso calc R 1.00 . .
H H(10) 0.3641 0.9389 0.2281 0.021 Uiso calc R 1.00 . .
H H(11) 0.0804 0.8342 0.2503 0.021 Uiso calc R 1.00 . .
H H(14) -0.1774 0.6772 0.2158 0.023 Uiso calc R 1.00 . .
H H(15) -0.2903 0.5385 0.1392 0.024 Uiso calc R 1.00 . .
H H(16) -0.1171 0.5136 0.0455 0.021 Uiso calc R 1.00 . .
H H(18) 0.0736 0.4012 0.6582 0.023 Uiso calc R 1.00 . .
H H(19) -0.0693 0.6497 0.6875 0.022 Uiso calc R 1.00 . .
H H(21) 0.0659 0.8548 0.5217 0.021 Uiso calc R 1.00 . .
H H(23) 0.2387 0.6978 0.4445 0.020 Uiso calc R 1.00 . .
H H(25) 0.3648 0.6686 0.3526 0.021 Uiso calc R 1.00 . .
H H(26) 0.5059 0.6052 0.2560 0.022 Uiso calc R 1.00 . .
H H(27) 0.6413 0.3454 0.2362 0.021 Uiso calc R 1.00 . .
H H(30) 0.7153 0.0490 0.2738 0.023 Uiso calc R 1.00 . .
H H(31) 0.6998 -0.1408 0.3542 0.024 Uiso calc R 1.00 . .
H H(32) 0.5577 -0.0619 0.4486 0.022 Uiso calc R 1.00 . .

loop_
_atom_site_aniso_label
_atom_site_aniso_U_11
_atom_site_aniso_U_22
_atom_site_aniso_U_33
_atom_site_aniso_U_12
_atom_site_aniso_U_13
_atom_site_aniso_U_23
O(1) 0.0191(5) 0.0227(5) 0.0249(5) -0.0076(4) -0.0017(4) -0.0031(4)
O(2) 0.0227(5) 0.0284(6) 0.0169(5) -0.0024(4) 0.0083(4) -0.0029(4)
O(3) 0.0219(5) 0.0276(6) 0.0231(5) -0.0097(4) 0.0037(4) -0.0098(4)
O(4) 0.0310(6) 0.0273(6) 0.0208(5) 0.0010(5) 0.0060(4) -0.0096(4)
O(5) 0.0334(6) 0.0171(6) 0.0271(6) 0.0043(4) 0.0027(4) -0.0015(4)
O(6) 0.0257(5) 0.0156(5) 0.0196(5) 0.0030(4) 0.0012(4) -0.0005(4)
N(1) 0.0183(6) 0.0156(6) 0.0159(6) -0.0006(5) 0.0031(4) -0.0018(5)
N(2) 0.0145(5) 0.0156(6) 0.0168(6) -0.0026(4) 0.0005(4) -0.0018(4)
N(3) 0.0169(6) 0.0146(6) 0.0190(6) -0.0003(4) -0.0011(4) -0.0005(5)
N(4) 0.0191(6) 0.0200(6) 0.0191(6) 0.0004(5) 0.0005(5) -0.0049(5)
N(5) 0.0173(6) 0.0135(6) 0.0155(6) 0.0008(4) 0.0000(4) -0.0008(4)
N(6) 0.0174(6) 0.0149(6) 0.0170(6) 0.0002(4) 0.0006(4) -0.0003(4)
C(1) 0.0174(7) 0.0128(7) 0.0199(7) 0.0001(5) -0.0034(5) -0.0001(5)
C(2) 0.0201(7) 0.0168(7) 0.0186(7) -0.0019(5) -0.0044(5) -0.0040(5)
C(3) 0.0229(7) 0.0164(7) 0.0138(6) 0.0020(5) 0.0000(5) -0.0027(5)
C(4) 0.0150(6) 0.0130(7) 0.0172(7) -0.0009(5) 0.0003(5) -0.0001(5)
C(5) 0.0174(7) 0.0135(7) 0.0168(7) -0.0008(5) -0.0019(5) -0.0022(5)
C(6) 0.0155(6) 0.0135(7) 0.0165(7) -0.0001(5) 0.0002(5) -0.0005(5)
C(7) 0.0165(6) 0.0130(7) 0.0187(7) -0.0012(5) -0.0020(5) -0.0012(5)
C(8) 0.0161(6) 0.0133(7) 0.0156(6) 0.0012(5) 0.0010(5) 0.0005(5)
C(9) 0.0149(6) 0.0144(7) 0.0204(7) -0.0014(5) -0.0006(5) 0.0008(5)
C(10) 0.0199(7) 0.0147(7) 0.0190(7) -0.0001(5) -0.0032(5) -0.0029(5)
C(11) 0.0190(7) 0.0166(7) 0.0158(7) 0.0010(5) 0.0022(5) -0.0023(5)
C(12) 0.0164(6) 0.0140(7) 0.0183(7) 0.0012(5) 0.0003(5) 0.0003(5)
C(13) 0.0154(6) 0.0118(7) 0.0178(7) 0.0006(5) -0.0012(5) 0.0001(5)
C(14) 0.0178(7) 0.0200(7) 0.0178(7) -0.0007(5) 0.0040(5) -0.0013(5)
C(15) 0.0150(6) 0.0191(7) 0.0251(7) -0.0024(5) 0.0006(5) 0.0008(6)
C(16) 0.0175(7) 0.0157(7) 0.0196(7) -0.0005(5) -0.0025(5) -0.0003(5)
C(17) 0.0164(6) 0.0148(7) 0.0187(7) -0.0003(5) -0.0031(5) -0.0019(5)
C(18) 0.0208(7) 0.0184(7) 0.0169(7) -0.0010(6) -0.0017(5) 0.0016(5)
C(19) 0.0177(7) 0.0228(8) 0.0146(6) -0.0014(5) -0.0002(5) -0.0040(5)
C(20) 0.0168(6) 0.0152(7) 0.0201(7) 0.0009(5) -0.0013(5) -0.0046(5)
C(21) 0.0178(6) 0.0159(7) 0.0185(7) -0.0004(5) -0.0024(5) -0.0007(5)
C(22) 0.0154(6) 0.0161(7) 0.0160(7) -0.0015(5) -0.0006(5) -0.0024(5)
C(23) 0.0164(6) 0.0157(7) 0.0180(7) -0.0001(5) -0.0020(5) -0.0006(5)
C(24) 0.0130(6) 0.0172(7) 0.0152(6) -0.0012(5) -0.0005(5) -0.0020(5)
C(25) 0.0159(6) 0.0139(7) 0.0216(7) 0.0010(5) -0.0005(5) -0.0013(5)
C(26) 0.0184(7) 0.0190(7) 0.0174(7) -0.0012(5) -0.0006(5) 0.0040(5)
C(27) 0.0169(6) 0.0208(7) 0.0146(6) -0.0007(5) 0.0011(5) -0.0006(5)
C(28) 0.0134(6) 0.0173(7) 0.0164(7) -0.0010(5) -0.0010(5) -0.0021(5)
C(29) 0.0130(6) 0.0161(7) 0.0158(6) -0.0021(5) -0.0011(5) -0.0016(5)
C(30) 0.0207(7) 0.0212(7) 0.0158(7) 0.0008(6) 0.0014(5) -0.0039(5)
C(31) 0.0232(7) 0.0151(7) 0.0207(7) 0.0016(5) 0.0007(5) -0.0040(5)
C(32) 0.0212(7) 0.0147(7) 0.0191(7) -0.0004(5) 0.0010(5) 0.0011(5)

loop_
_atom_type_symbol
_atom_type_description
_atom_type_scat_dispersion_real
_atom_type_scat_dispersion_imag
_atom_type_scat_source
C C 0.003 0.002
;
International Tables for Crystallography
(1992, Vol. C, Tables 4.2.6.8 and 6.1.1.4)
;
H H 0.000 0.000
;
International Tables for Crystallography
(1992, Vol. C, Table 6.1.1.4)
;
N N 0.006 0.003
;
International Tables for Crystallography
(1992, Vol. C, Tables 4.2.6.8 and 6.1.1.4)
;
O O 0.011 0.006
;
International Tables for Crystallography
(1992, Vol. C, Tables 4.2.6.8 and 6.1.1.4)
;

loop_
_geom_angle_atom_site_label_1
_geom_angle_atom_site_label_2
_geom_angle_atom_site_label_3
_geom_angle_site_symmetry_1
_geom_angle_site_symmetry_2
_geom_angle_site_symmetry_3
_geom_angle
_geom_angle_publ_flag
O(2) N(1) O(3) . . . 122.13(11) no
O(2) N(1) C(4) . . . 119.13(11) no
O(3) N(1) C(4) . . . 118.74(10) no
C(7) N(2) C(8) . . . 124.94(12) no
C(13) N(3) C(16) . . . 116.79(11) no
O(4) N(4) O(5) . . . 122.50(11) no
O(4) N(4) C(20) . . . 118.35(11) no
O(5) N(4) C(20) . . . 119.16(11) no
C(23) N(5) C(24) . . . 127.29(11) no
C(29) N(6) C(32) . . . 117.14(11) no
O(1) C(1) C(2) . . . 122.95(13) no
O(1) C(1) C(6) . . . 121.39(12) no
C(2) C(1) C(6) . . . 115.65(12) no
C(1) C(2) C(3) . . . 122.35(13) no
C(2) C(3) C(4) . . . 119.79(12) no
N(1) C(4) C(3) . . . 119.96(11) no
N(1) C(4) C(5) . . . 118.85(12) no
C(3) C(4) C(5) . . . 121.17(12) no
C(4) C(5) C(6) . . . 120.09(13) no
C(1) C(6) C(5) . . . 120.86(12) no
C(1) C(6) C(7) . . . 121.86(12) no
C(5) C(6) C(7) . . . 117.27(13) no
N(2) C(7) C(6) . . . 124.73(13) no
N(2) C(8) C(9) . . . 123.28(12) no
N(2) C(8) C(13) . . . 116.17(12) no
C(9) C(8) C(13) . . . 120.54(12) no
C(8) C(9) C(10) . . . 120.04(12) no
C(9) C(10) C(11) . . . 121.06(13) no
C(10) C(11) C(12) . . . 120.09(12) no
C(11) C(12) C(13) . . . 119.79(12) no
C(11) C(12) C(14) . . . 123.36(12) no
C(13) C(12) C(14) . . . 116.85(12) no
N(3) C(13) C(8) . . . 118.00(11) no
N(3) C(13) C(12) . . . 123.53(12) no
C(8) C(13) C(12) . . . 118.47(12) no
C(12) C(14) C(15) . . . 119.70(12) no
C(14) C(15) C(16) . . . 118.85(13) no
N(3) C(16) C(15) . . . 124.27(13) no
O(6) C(17) C(18) . . . 122.08(12) no
O(6) C(17) C(22) . . . 121.67(11) no
C(18) C(17) C(22) . . . 116.25(11) no
C(17) C(18) C(19) . . . 121.95(12) no
C(18) C(19) C(20) . . . 119.84(12) no
N(4) C(20) C(19) . . . 118.97(11) no
N(4) C(20) C(21) . . . 119.55(11) no
C(19) C(20) C(21) . . . 121.48(12) no
C(20) C(21) C(22) . . . 119.81(12) no
C(17) C(22) C(21) . . . 120.63(12) no
C(17) C(22) C(23) . . . 120.58(11) no
C(21) C(22) C(23) . . . 118.78(12) no
N(5) C(23) C(22) . . . 122.27(12) no
N(5) C(24) C(25) . . . 124.01(11) no
N(5) C(24) C(29) . . . 115.21(11) no
C(25) C(24) C(29) . . . 120.76(12) no
C(24) C(25) C(26) . . . 119.65(12) no
C(25) C(26) C(27) . . . 121.26(12) no
C(26) C(27) C(28) . . . 120.16(12) no
C(27) C(28) C(29) . . . 119.39(12) no
C(27) C(28) C(30) . . . 123.60(12) no
C(29) C(28) C(30) . . . 117.01(12) no
N(6) C(29) C(24) . . . 117.68(11) no
N(6) C(29) C(28) . . . 123.54(12) no
C(24) C(29) C(28) . . . 118.78(12) no
C(28) C(30) C(31) . . . 119.17(12) no
C(30) C(31) C(32) . . . 119.55(12) no
N(6) C(32) C(31) . . . 123.59(12) no
C(7) N(2) H(2N) . . . 117.526 no
C(8) N(2) H(2N) . . . 117.532 no
C(23) N(5) H(5N) . . . 116.360 no
C(24) N(5) H(5N) . . . 116.349 no
C(1) C(2) H(2) . . . 118.830 no
C(3) C(2) H(2) . . . 118.824 no
C(2) C(3) H(3) . . . 120.110 no
C(4) C(3) H(3) . . . 120.105 no
C(4) C(5) H(5) . . . 119.957 no
C(6) C(5) H(5) . . . 119.955 no
N(2) C(7) H(7) . . . 117.631 no
C(6) C(7) H(7) . . . 117.636 no
C(8) C(9) H(9) . . . 119.987 no
C(10) C(9) H(9) . . . 119.974 no
C(9) C(10) H(10) . . . 119.473 no
C(11) C(10) H(10) . . . 119.465 no
C(10) C(11) H(11) . . . 119.951 no
C(12) C(11) H(11) . . . 119.955 no
C(12) C(14) H(14) . . . 120.147 no
C(15) C(14) H(14) . . . 120.151 no
C(14) C(15) H(15) . . . 120.576 no
C(16) C(15) H(15) . . . 120.575 no
N(3) C(16) H(16) . . . 117.860 no
C(15) C(16) H(16) . . . 117.867 no
C(17) C(18) H(18) . . . 119.021 no
C(19) C(18) H(18) . . . 119.027 no
C(18) C(19) H(19) . . . 120.077 no
C(20) C(19) H(19) . . . 120.083 no
C(20) C(21) H(21) . . . 120.090 no
C(22) C(21) H(21) . . . 120.102 no
N(5) C(23) H(23) . . . 118.877 no
C(22) C(23) H(23) . . . 118.848 no
C(24) C(25) H(25) . . . 120.175 no
C(26) C(25) H(25) . . . 120.176 no
C(25) C(26) H(26) . . . 119.375 no
C(27) C(26) H(26) . . . 119.367 no
C(26) C(27) H(27) . . . 119.913 no
C(28) C(27) H(27) . . . 119.923 no
C(28) C(30) H(30) . . . 120.419 no
C(31) C(30) H(30) . . . 120.408 no
C(30) C(31) H(31) . . . 120.222 no
C(32) C(31) H(31) . . . 120.227 no
N(6) C(32) H(32) . . . 118.204 no
C(31) C(32) H(32) . . . 118.209 no

loop_
_geom_bond_atom_site_label_1
_geom_bond_atom_site_label_2
_geom_bond_site_symmetry_1
_geom_bond_site_symmetry_2
_geom_bond_distance
_geom_bond_publ_flag
O(1) C(1) . . 1.2576(17) no
O(2) N(1) . . 1.2362(14) no
O(3) N(1) . . 1.2358(15) no
O(4) N(4) . . 1.2402(15) no
O(5) N(4) . . 1.2370(15) no
O(6) C(17) . . 1.2647(16) no
N(1) C(4) . . 1.4362(17) no
N(2) C(7) . . 1.3091(17) no
N(2) C(8) . . 1.4137(17) no
N(3) C(13) . . 1.3684(18) no
N(3) C(16) . . 1.3209(17) no
N(4) C(20) . . 1.4425(17) no
N(5) C(23) . . 1.3076(16) no
N(5) C(24) . . 1.4085(17) no
N(6) C(29) . . 1.3696(17) no
N(6) C(32) . . 1.3219(17) no
C(1) C(2) . . 1.4461(18) no
C(1) C(6) . . 1.456(2) no
C(2) C(3) . . 1.359(2) no
C(3) C(4) . . 1.424(2) no
C(4) C(5) . . 1.3670(18) no
C(5) C(6) . . 1.4066(19) no
C(6) C(7) . . 1.4086(18) no
C(8) C(9) . . 1.377(2) no
C(8) C(13) . . 1.4275(19) no
C(9) C(10) . . 1.4050(18) no
C(10) C(11) . . 1.3712(19) no
C(11) C(12) . . 1.412(2) no
C(12) C(13) . . 1.4194(18) no
C(12) C(14) . . 1.4175(19) no
C(14) C(15) . . 1.363(2) no
C(15) C(16) . . 1.4149(18) no
C(17) C(18) . . 1.4416(18) no
C(17) C(22) . . 1.4561(18) no
C(18) C(19) . . 1.3591(19) no
C(19) C(20) . . 1.4186(19) no
C(20) C(21) . . 1.3705(18) no
C(21) C(22) . . 1.4040(18) no
C(22) C(23) . . 1.4100(18) no
C(24) C(25) . . 1.3755(18) no
C(24) C(29) . . 1.4274(18) no
C(25) C(26) . . 1.4069(18) no
C(26) C(27) . . 1.3700(19) no
C(27) C(28) . . 1.4181(18) no
C(28) C(29) . . 1.4153(18) no
C(28) C(30) . . 1.4223(19) no
C(30) C(31) . . 1.3628(19) no
C(31) C(32) . . 1.4160(18) no
N(2) H(2N) . . 0.880 no
N(5) H(5N) . . 0.880 no
C(2) H(2) . . 0.950 no
C(3) H(3) . . 0.950 no
C(5) H(5) . . 0.950 no
C(7) H(7) . . 0.950 no
C(9) H(9) . . 0.950 no
C(10) H(10) . . 0.950 no
C(11) H(11) . . 0.950 no
C(14) H(14) . . 0.950 no
C(15) H(15) . . 0.950 no
C(16) H(16) . . 0.950 no
C(18) H(18) . . 0.950 no
C(19) H(19) . . 0.950 no
C(21) H(21) . . 0.950 no
C(23) H(23) . . 0.950 no
C(25) H(25) . . 0.950 no
C(26) H(26) . . 0.950 no
C(27) H(27) . . 0.950 no
C(30) H(30) . . 0.950 no
C(31) H(31) . . 0.950 no
C(32) H(32) . . 0.950 no

loop_
_geom_contact_atom_site_label_1
_geom_contact_atom_site_label_2
_geom_contact_distance
_geom_contact_site_symmetry_1
_geom_contact_site_symmetry_2
_geom_contact_publ_flag
O(1) N(2) 2.6849(15) . . no
O(1) C(7) 2.8580(17) . . no
O(2) C(3) 2.7538(17) . . no
O(2) C(5) 3.5301(16) . . no
O(3) C(3) 3.5887(18) . . no
O(3) C(5) 2.6927(17) . . no
O(4) C(19) 2.7227(17) . . no
O(4) C(21) 3.5417(17) . . no
O(5) C(19) 3.5852(17) . . no
O(5) C(21) 2.7233(16) . . no
O(6) N(5) 2.5915(14) . . no
O(6) N(6) 3.4561(14) . . no
O(6) C(23) 2.8409(16) . . no
N(2) N(3) 2.6942(16) . . no
N(2) C(1) 2.9277(17) . . no
N(3) C(14) 2.8182(17) . . no
N(5) N(6) 2.6645(15) . . no
N(5) C(17) 2.8529(17) . . no
N(6) C(30) 2.8207(17) . . no
C(1) C(4) 2.8400(19) . . no
C(2) C(5) 2.807(2) . . no
C(3) C(6) 2.8092(19) . . no
C(7) C(9) 2.9199(19) . . no
C(8) C(11) 2.8017(18) . . no
C(8) C(16) 3.590(2) . . no
C(9) C(12) 2.8044(19) . . no
C(10) C(13) 2.805(2) . . no
C(12) C(16) 2.748(2) . . no
C(13) C(15) 2.735(2) . . no
C(17) C(20) 2.8279(18) . . no
C(18) C(21) 2.8105(19) . . no
C(19) C(22) 2.8093(18) . . no
C(23) C(25) 2.9719(19) . . no
C(24) C(27) 2.7983(18) . . no
C(24) C(32) 3.5920(19) . . no
C(25) C(28) 2.8127(18) . . no
C(26) C(29) 2.8014(19) . . no
C(28) C(32) 2.7545(19) . . no
C(29) C(31) 2.7303(19) . . no
O(1) O(2) 3.3227(13) . 1_455 no
O(1) O(3) 3.2146(14) . 1_455 no
O(1) N(1) 3.2115(14) . 1_455 no
O(1) N(2) 3.2723(15) . 2_665 no
O(1) C(15) 3.1258(18) . 2_565 no
O(1) C(16) 3.2809(17) . 2_565 no
O(2) O(1) 3.3227(13) . 1_655 no
O(2) C(11) 3.4770(16) . 2_675 no
O(2) C(27) 3.3066(16) . 2_765 no
O(2) C(30) 3.2444(16) . 2_765 no
O(3) O(1) 3.2146(14) . 1_655 no
O(3) N(2) 3.5761(15) . 1_655 no
O(3) C(1) 3.5409(16) . 1_655 no
O(3) C(5) 3.3767(17) . 2_775 no
O(3) C(7) 3.1196(18) . 2_775 no
O(3) C(12) 3.4391(16) . 2_675 no
O(3) C(13) 3.4420(16) . 2_675 no
O(4) N(6) 3.5733(17) . 2_566 no
O(4) C(10) 3.1957(17) . 2_576 no
O(4) C(11) 3.2263(18) . 2_576 no
O(4) C(28) 3.4627(17) . 2_566 no
O(4) C(29) 3.4710(18) . 2_566 no
O(4) C(30) 3.5134(17) . 2_566 no
O(4) C(31) 3.5819(17) . 2_566 no
O(5) N(6) 3.5096(16) . 2_566 no
O(5) C(21) 3.3904(17) . 2_576 no
O(5) C(23) 3.2189(16) . 2_576 no
O(5) C(31) 3.4750(18) . 2_666 no
O(5) C(32) 3.4199(18) . 2_566 no
O(6) N(5) 3.5275(15) . 2_666 no
O(6) C(21) 3.5533(17) . 2_566 no
O(6) C(24) 3.4581(17) . 2_666 no
O(6) C(25) 3.5102(17) . 2_666 no
O(6) C(31) 3.1172(16) . 2_656 no
O(6) C(32) 3.1219(16) . 2_656 no
N(1) O(1) 3.2115(14) . 1_655 no
N(1) C(11) 3.4950(17) . 2_675 no
N(1) C(12) 3.3809(17) . 2_675 no
N(2) O(1) 3.2723(15) . 2_665 no
N(2) O(3) 3.5761(15) . 1_455 no
N(3) C(1) 3.3457(17) . 2_665 no
N(3) C(2) 3.3356(17) . 2_665 no
N(3) C(5) 3.5286(17) . 1_455 no
N(4) N(6) 3.2805(17) . 2_566 no
N(4) C(29) 3.5113(18) . 2_566 no
N(4) C(30) 3.5049(18) . 2_666 no
N(4) C(31) 3.4579(18) . 2_666 no
N(4) C(32) 3.4796(18) . 2_566 no
N(5) O(6) 3.5275(15) . 2_666 no
N(5) N(5) 3.4664(15) . 2_666 no
N(5) C(18) 3.4918(18) . 2_566 no
N(5) C(19) 3.4670(18) . 2_566 no
N(5) C(20) 3.5441(18) . 2_566 no
N(5) C(23) 3.5681(17) . 2_666 no
N(6) O(4) 3.5733(17) . 2_566 no
N(6) O(5) 3.5096(16) . 2_566 no
N(6) N(4) 3.2805(17) . 2_566 no
N(6) C(20) 3.5064(17) . 2_566 no
N(6) C(21) 3.3644(18) . 2_666 no
N(6) C(22) 3.4717(18) . 2_666 no
C(1) O(3) 3.5409(16) . 1_455 no
C(1) N(3) 3.3457(17) . 2_665 no
C(2) N(3) 3.3356(17) . 2_665 no
C(2) C(13) 3.3661(18) . 2_665 no
C(2) C(16) 3.5720(19) . 2_665 no
C(3) C(10) 3.3338(18) . 2_675 no
C(3) C(15) 3.3851(19) . 2_665 no
C(3) C(16) 3.3353(18) . 2_665 no
C(4) C(9) 3.4753(18) . 2_675 no
C(4) C(10) 3.4730(18) . 2_675 no
C(4) C(16) 3.3681(18) . 2_665 no
C(5) O(3) 3.3767(17) . 2_775 no
C(5) N(3) 3.5286(17) . 1_655 no
C(5) C(8) 3.3845(18) . 2_675 no
C(5) C(9) 3.4833(18) . 2_675 no
C(6) C(16) 3.5460(19) . 1_655 no
C(7) O(3) 3.1196(18) . 2_775 no
C(7) C(7) 3.3760(19) . 2_675 no
C(7) C(15) 3.4860(19) . 1_655 no
C(7) C(16) 3.2835(18) . 1_655 no
C(8) C(5) 3.3845(18) . 2_675 no
C(9) C(4) 3.4753(18) . 2_675 no
C(9) C(5) 3.4833(18) . 2_675 no
C(9) C(15) 3.5386(18) . 1_655 no
C(10) O(4) 3.1957(17) . 2_576 no
C(10) C(3) 3.3338(18) . 2_675 no
C(10) C(4) 3.4730(18) . 2_675 no
C(11) O(2) 3.4770(16) . 2_675 no
C(11) O(4) 3.2263(18) . 2_576 no
C(11) N(1) 3.4950(17) . 2_675 no
C(12) O(3) 3.4391(16) . 2_675 no
C(12) N(1) 3.3809(17) . 2_675 no
C(13) O(3) 3.4420(16) . 2_675 no
C(13) C(2) 3.3661(18) . 2_665 no
C(15) O(1) 3.1258(18) . 2_565 no
C(15) C(3) 3.3851(19) . 2_665 no
C(15) C(7) 3.4860(19) . 1_455 no
C(15) C(9) 3.5386(18) . 1_455 no
C(16) O(1) 3.2809(17) . 2_565 no
C(16) C(2) 3.5720(19) . 2_665 no
C(16) C(3) 3.3353(18) . 2_665 no
C(16) C(4) 3.3681(18) . 2_665 no
C(16) C(6) 3.5460(19) . 1_455 no
C(16) C(7) 3.2835(18) . 1_455 no
C(17) C(22) 3.506(2) . 2_566 no
C(17) C(23) 3.2993(19) . 2_566 no
C(17) C(24) 3.2981(19) . 2_666 no
C(17) C(25) 3.5516(19) . 2_666 no
C(17) C(29) 3.586(2) . 2_666 no
C(18) N(5) 3.4918(18) . 2_566 no
C(18) C(23) 3.478(2) . 2_566 no
C(18) C(24) 3.5605(19) . 2_566 no
C(18) C(26) 3.600(2) . 2_666 no
C(19) N(5) 3.4670(18) . 2_566 no
C(19) C(24) 3.2305(19) . 2_566 no
C(19) C(25) 3.518(2) . 2_566 no
C(19) C(27) 3.5788(19) . 2_666 no
C(19) C(28) 3.4481(19) . 2_666 no
C(19) C(29) 3.5544(18) . 2_566 no
C(20) N(5) 3.5441(18) . 2_566 no
C(20) N(6) 3.5064(17) . 2_566 no
C(20) C(24) 3.5800(19) . 2_566 no
C(20) C(28) 3.5439(19) . 2_666 no
C(20) C(29) 3.5435(18) . 2_566 no
C(20) C(30) 3.536(2) . 2_666 no
C(21) O(5) 3.3904(17) . 2_576 no
C(21) O(6) 3.5533(17) . 2_566 no
C(21) N(6) 3.3644(18) . 2_666 no
C(21) C(29) 3.5438(19) . 2_666 no
C(21) C(32) 3.508(2) . 2_666 no
C(22) N(6) 3.4717(18) . 2_666 no
C(22) C(17) 3.506(2) . 2_566 no
C(22) C(22) 3.5000(19) . 2_566 no
C(22) C(23) 3.596(2) . 2_566 no
C(22) C(24) 3.5616(19) . 2_666 no
C(22) C(29) 3.469(2) . 2_666 no
C(23) O(5) 3.2189(16) . 2_576 no
C(23) N(5) 3.5681(17) . 2_666 no
C(23) C(17) 3.2993(19) . 2_566 no
C(23) C(18) 3.478(2) . 2_566 no
C(23) C(22) 3.596(2) . 2_566 no
C(24) O(6) 3.4581(17) . 2_666 no
C(24) C(17) 3.2981(19) . 2_666 no
C(24) C(18) 3.5605(19) . 2_566 no
C(24) C(19) 3.2305(19) . 2_566 no
C(24) C(20) 3.5800(19) . 2_566 no
C(24) C(22) 3.5616(19) . 2_666 no
C(25) O(6) 3.5102(17) . 2_666 no
C(25) C(17) 3.5516(19) . 2_666 no
C(25) C(19) 3.518(2) . 2_566 no
C(26) C(18) 3.600(2) . 2_666 no
C(27) O(2) 3.3066(16) . 2_765 no
C(27) C(19) 3.5788(19) . 2_666 no
C(28) O(4) 3.4627(17) . 2_566 no
C(28) C(19) 3.4481(19) . 2_666 no
C(28) C(20) 3.5439(19) . 2_666 no
C(29) O(4) 3.4710(18) . 2_566 no
C(29) N(4) 3.5113(18) . 2_566 no
C(29) C(17) 3.586(2) . 2_666 no
C(29) C(19) 3.5544(18) . 2_566 no
C(29) C(20) 3.5435(18) . 2_566 no
C(29) C(21) 3.5438(19) . 2_666 no
C(29) C(22) 3.469(2) . 2_666 no
C(30) O(2) 3.2444(16) . 2_765 no
C(30) O(4) 3.5134(17) . 2_566 no
C(30) N(4) 3.5049(18) . 2_666 no
C(30) C(20) 3.536(2) . 2_666 no
C(31) O(4) 3.5819(17) . 2_566 no
C(31) O(5) 3.4750(18) . 2_666 no
C(31) O(6) 3.1172(16) . 2_656 no
C(31) N(4) 3.4579(18) . 2_666 no
C(32) O(5) 3.4199(18) . 2_566 no
C(32) O(6) 3.1219(16) . 2_656 no
C(32) N(4) 3.4796(18) . 2_566 no
C(32) C(21) 3.508(2) . 2_666 no
O(1) H(2) 2.5982 . . no
O(1) H(2N) 2.0128 . . no
O(2) H(3) 2.4770 . . no
O(3) H(5) 2.3857 . . no
O(4) H(19) 2.4301 . . no
O(5) H(21) 2.4272 . . no
O(6) H(5N) 1.8755 . . no
O(6) H(18) 2.5855 . . no
N(1) H(3) 2.6513 . . no
N(1) H(5) 2.5714 . . no
N(2) H(9) 2.6515 . . no
N(3) H(2N) 2.3052 . . no
N(3) H(15) 3.2598 . . no
N(4) H(19) 2.6307 . . no
N(4) H(21) 2.5948 . . no
N(5) H(25) 2.6635 . . no
N(6) H(5N) 2.2464 . . no
N(6) H(31) 3.2539 . . no
C(1) H(2N) 2.5884 . . no
C(1) H(3) 3.3144 . . no
C(1) H(5) 3.3474 . . no
C(1) H(7) 3.3429 . . no
C(3) H(5) 3.2882 . . no
C(4) H(2) 3.2632 . . no
C(5) H(3) 3.2810 . . no
C(5) H(7) 2.5273 . . no
C(6) H(2) 3.3204 . . no
C(6) H(2N) 2.5465 . . no
C(7) H(5) 2.5626 . . no
C(7) H(9) 2.6583 . . no
C(8) H(7) 2.5790 . . no
C(8) H(10) 3.2614 . . no
C(9) H(2N) 3.2193 . . no
C(9) H(7) 2.5968 . . no
C(9) H(11) 3.2734 . . no
C(11) H(9) 3.2686 . . no
C(11) H(14) 2.6951 . . no
C(12) H(10) 3.2687 . . no
C(12) H(15) 3.2701 . . no
C(13) H(2N) 2.5009 . . no
C(13) H(9) 3.2942 . . no
C(13) H(11) 3.3076 . . no
C(13) H(14) 3.2847 . . no
C(13) H(16) 3.1500 . . no
C(14) H(11) 2.6905 . . no
C(14) H(16) 3.2355 . . no
C(16) H(2N) 3.5833 . . no
C(16) H(14) 3.2574 . . no
C(17) H(5N) 2.4667 . . no
C(17) H(19) 3.3064 . . no
C(17) H(21) 3.3438 . . no
C(17) H(23) 3.3402 . . no
C(19) H(21) 3.2897 . . no
C(20) H(18) 3.2600 . . no
C(21) H(19) 3.2829 . . no
C(21) H(23) 2.5753 . . no
C(22) H(5N) 2.4845 . . no
C(22) H(18) 3.3238 . . no
C(23) H(21) 2.5925 . . no
C(23) H(25) 2.7294 . . no
C(24) H(23) 2.6359 . . no
C(24) H(26) 3.2577 . . no
C(25) H(5N) 3.2120 . . no
C(25) H(23) 2.6988 . . no
C(25) H(27) 3.2756 . . no
C(27) H(25) 3.2719 . . no
C(27) H(30) 2.7123 . . no
C(28) H(26) 3.2731 . . no
C(28) H(31) 3.2677 . . no
C(29) H(5N) 2.4594 . . no
C(29) H(25) 3.2962 . . no
C(29) H(27) 3.3045 . . no
C(29) H(30) 3.2877 . . no
C(29) H(32) 3.1569 . . no
C(30) H(27) 2.7034 . . no
C(30) H(32) 3.2448 . . no
C(32) H(5N) 3.5228 . . no
C(32) H(30) 3.2663 . . no
H(2) H(3) 2.2939 . . no
H(2N) H(7) 2.6984 . . no
H(2N) H(9) 3.5131 . . no
H(5) H(7) 2.3191 . . no
H(5N) H(23) 2.6976 . . no
H(5N) H(25) 3.5203 . . no
H(7) H(9) 2.0562 . . no
H(9) H(10) 2.3471 . . no
H(10) H(11) 2.3129 . . no
H(11) H(14) 2.5485 . . no
H(14) H(15) 2.3232 . . no
H(15) H(16) 2.3424 . . no
H(18) H(19) 2.2961 . . no
H(21) H(23) 2.3843 . . no
H(23) H(25) 2.1751 . . no
H(25) H(26) 2.3504 . . no
H(26) H(27) 2.3097 . . no
H(27) H(30) 2.5687 . . no
H(30) H(31) 2.3218 . . no
H(31) H(32) 2.3434 . . no
O(1) H(2N) 3.1599 . 2_665 no
O(1) H(15) 2.4380 . 2_565 no
O(1) H(16) 2.7199 . 2_565 no
O(2) H(2) 3.5621 . 1_655 no
O(2) H(9) 3.0570 . 2_775 no
O(2) H(11) 3.4655 . 2_675 no
O(2) H(15) 3.4319 . 2_665 no
O(2) H(27) 2.4828 . 2_765 no
O(2) H(30) 2.4025 . 2_765 no
O(3) H(2N) 3.2430 . 1_655 no
O(3) H(5) 2.5621 . 2_775 no
O(3) H(7) 2.2044 . 2_775 no
O(3) H(9) 2.6883 . 2_775 no
O(4) H(3) 3.2655 . 1_456 no
O(4) H(10) 2.5738 . 2_576 no
O(4) H(11) 2.6445 . 2_576 no
O(4) H(25) 3.4554 . 2_576 no
O(4) H(30) 3.4840 . 2_666 no
O(5) H(21) 2.5710 . 2_576 no
O(5) H(23) 2.3356 . 2_576 no
O(5) H(25) 3.0924 . 2_576 no
O(5) H(31) 3.3681 . 2_666 no
O(5) H(32) 3.4236 . 2_566 no
O(6) H(21) 3.4880 . 2_566 no
O(6) H(23) 3.5688 . 2_566 no
O(6) H(25) 3.5018 . 2_666 no
O(6) H(31) 2.5222 . 2_656 no
O(6) H(32) 2.5031 . 2_656 no
N(1) H(7) 3.3602 . 2_775 no
N(1) H(9) 3.2529 . 2_775 no
N(1) H(27) 3.5387 . 2_765 no
N(1) H(30) 3.5525 . 2_765 no
N(2) H(5) 3.4815 . 2_675 no
N(2) H(7) 3.5900 . 2_675 no
N(2) H(15) 3.4162 . 1_655 no
N(3) H(5) 3.1548 . 1_455 no
N(3) H(16) 2.7290 . 2_565 no
N(4) H(11) 3.4326 . 2_576 no
N(4) H(23) 3.4701 . 2_576 no
N(4) H(31) 3.5704 . 2_666 no
N(5) H(5N) 3.3226 . 2_666 no
N(6) H(21) 3.4494 . 2_666 no
N(6) H(32) 2.8528 . 2_656 no
C(1) H(2N) 3.5140 . 2_665 no
C(1) H(9) 3.5112 . 2_675 no
C(1) H(15) 3.3366 . 2_565 no
C(2) H(10) 3.5949 . 2_675 no
C(2) H(15) 3.5615 . 2_565 no
C(2) H(27) 3.2746 . 2_665 no
C(3) H(10) 3.3240 . 2_675 no
C(3) H(19) 3.5875 . 1_654 no
C(4) H(16) 3.2525 . 2_665 no
C(5) H(5) 3.4991 . 2_775 no
C(5) H(16) 3.4195 . 1_655 no
C(5) H(16) 3.3767 . 2_665 no
C(6) H(7) 3.4706 . 2_675 no
C(6) H(9) 3.4871 . 2_675 no
C(6) H(16) 3.1633 . 1_655 no
C(7) H(7) 3.3041 . 2_675 no
C(7) H(15) 3.4837 . 1_655 no
C(7) H(16) 3.1220 . 1_655 no
C(8) H(5) 3.3999 . 2_675 no
C(8) H(15) 3.2983 . 1_655 no
C(9) H(15) 3.2270 . 1_655 no
C(9) H(26) 3.2792 . . no
C(10) H(3) 3.4339 . 2_675 no
C(10) H(26) 2.8325 . . no
C(11) H(26) 3.1547 . . no
C(12) H(2) 3.4540 . 2_665 no
C(13) H(2) 3.3068 . 2_665 no
C(14) H(3) 3.4476 . 2_665 no
C(14) H(9) 3.2684 . 1_455 no
C(14) H(26) 3.2372 . 1_455 no
C(14) H(27) 3.5220 . 1_455 no
C(15) H(3) 3.3208 . 2_665 no
C(15) H(7) 3.1802 . 1_455 no
C(15) H(9) 3.2019 . 1_455 no
C(15) H(26) 3.4320 . 1_455 no
C(15) H(27) 3.2646 . 1_455 no
C(16) H(5) 3.4314 . 1_455 no
C(16) H(7) 3.1122 . 1_455 no
C(16) H(16) 2.9944 . 2_565 no
C(17) H(23) 3.4232 . 2_566 no
C(17) H(31) 3.2059 . 2_656 no
C(18) H(23) 3.4341 . 2_566 no
C(18) H(25) 3.5517 . 2_566 no
C(18) H(31) 3.1807 . 2_656 no
C(20) H(5N) 3.4693 . 2_566 no
C(21) H(5N) 3.3937 . 2_566 no
C(21) H(21) 3.5381 . 2_576 no
C(22) H(5N) 3.5524 . 2_666 no
C(23) H(5N) 3.2762 . 2_666 no
C(24) H(19) 3.2891 . 2_566 no
C(25) H(18) 3.5130 . 2_566 no
C(25) H(19) 3.3464 . 2_566 no
C(25) H(31) 3.3768 . 1_565 no
C(26) H(2) 3.1170 . 2_665 no
C(26) H(14) 3.0551 . 1_655 no
C(26) H(15) 3.4964 . 1_655 no
C(26) H(18) 3.4580 . 2_666 no
C(26) H(19) 3.5704 . 2_566 no
C(27) H(2) 2.8250 . 2_665 no
C(27) H(14) 3.4053 . 1_655 no
C(27) H(15) 3.3712 . 1_655 no
C(29) H(19) 3.4606 . 2_566 no
C(30) H(10) 3.2400 . 1_545 no
C(31) H(18) 3.4871 . 2_656 no
C(31) H(25) 3.4007 . 1_545 no
C(32) H(21) 3.3663 . 2_666 no
C(32) H(32) 3.0711 . 2_656 no
H(2) O(2) 3.5621 . 1_455 no
H(2) C(12) 3.4540 . 2_665 no
H(2) C(13) 3.3068 . 2_665 no
H(2) C(26) 3.1170 . 2_665 no
H(2) C(27) 2.8250 . 2_665 no
H(2) H(15) 3.0355 . 2_565 no
H(2) H(19) 3.5800 . 1_654 no
H(2) H(26) 3.0110 . 2_665 no
H(2) H(27) 2.4923 . 2_665 no
H(2N) O(1) 3.1599 . 2_665 no
H(2N) O(3) 3.2430 . 1_455 no
H(2N) C(1) 3.5140 . 2_665 no
H(2N) H(16) 3.0316 . 2_565 no
H(3) O(4) 3.2655 . 1_654 no
H(3) C(10) 3.4339 . 2_675 no
H(3) C(14) 3.4476 . 2_665 no
H(3) C(15) 3.3208 . 2_665 no
H(3) H(10) 3.2944 . 2_675 no
H(3) H(15) 3.5195 . 2_665 no
H(3) H(19) 2.7307 . 1_654 no
H(3) H(27) 3.2127 . 2_765 no
H(5) O(3) 2.5621 . 2_775 no
H(5) N(2) 3.4815 . 2_675 no
H(5) N(3) 3.1548 . 1_655 no
H(5) C(5) 3.4991 . 2_775 no
H(5) C(8) 3.3999 . 2_675 no
H(5) C(16) 3.4314 . 1_655 no
H(5) H(5) 2.5980 . 2_775 no
H(5) H(16) 3.5008 . 1_655 no
H(5N) N(5) 3.3226 . 2_666 no
H(5N) C(20) 3.4693 . 2_566 no
H(5N) C(21) 3.3937 . 2_566 no
H(5N) C(22) 3.5524 . 2_666 no
H(5N) C(23) 3.2762 . 2_666 no
H(5N) H(5N) 3.4077 . 2_666 no
H(5N) H(23) 3.5725 . 2_666 no
H(5N) H(32) 3.1277 . 2_656 no
H(7) O(3) 2.2044 . 2_775 no
H(7) N(1) 3.3602 . 2_775 no
H(7) N(2) 3.5900 . 2_675 no
H(7) C(6) 3.4706 . 2_675 no
H(7) C(7) 3.3041 . 2_675 no
H(7) C(15) 3.1802 . 1_655 no
H(7) C(16) 3.1122 . 1_655 no
H(7) H(7) 3.4988 . 2_675 no
H(7) H(15) 3.3512 . 1_655 no
H(7) H(16) 3.2314 . 1_655 no
H(9) O(2) 3.0570 . 2_775 no
H(9) O(3) 2.6883 . 2_775 no
H(9) N(1) 3.2529 . 2_775 no
H(9) C(1) 3.5112 . 2_675 no
H(9) C(6) 3.4871 . 2_675 no
H(9) C(14) 3.2684 . 1_655 no
H(9) C(15) 3.2019 . 1_655 no
H(9) H(14) 3.2600 . 1_655 no
H(9) H(15) 3.1538 . 1_655 no
H(9) H(26) 3.5922 . . no
H(10) O(4) 2.5738 . 2_576 no
H(10) C(2) 3.5949 . 2_675 no
H(10) C(3) 3.3240 . 2_675 no
H(10) C(30) 3.2400 . 1_565 no
H(10) H(3) 3.2944 . 2_675 no
H(10) H(25) 3.4647 . . no
H(10) H(26) 2.8935 . . no
H(10) H(30) 3.0175 . 1_565 no
H(11) O(2) 3.4655 . 2_675 no
H(11) O(4) 2.6445 . 2_576 no
H(11) N(4) 3.4326 . 2_576 no
H(11) H(18) 2.9897 . 2_566 no
H(11) H(25) 3.2864 . . no
H(11) H(26) 3.4097 . . no
H(11) H(30) 3.0218 . 1_465 no
H(11) H(31) 3.4360 . 1_465 no
H(14) C(26) 3.0551 . 1_455 no
H(14) C(27) 3.4053 . 1_455 no
H(14) H(9) 3.2600 . 1_455 no
H(14) H(18) 2.9462 . 2_566 no
H(14) H(26) 2.5054 . 1_455 no
H(14) H(27) 3.1754 . 1_455 no
H(14) H(30) 3.3813 . 1_465 no
H(14) H(31) 3.4801 . 1_465 no
H(15) O(1) 2.4380 . 2_565 no
H(15) O(2) 3.4319 . 2_665 no
H(15) N(2) 3.4162 . 1_455 no
H(15) C(1) 3.3366 . 2_565 no
H(15) C(2) 3.5615 . 2_565 no
H(15) C(7) 3.4837 . 1_455 no
H(15) C(8) 3.2983 . 1_455 no
H(15) C(9) 3.2270 . 1_455 no
H(15) C(26) 3.4964 . 1_455 no
H(15) C(27) 3.3712 . 1_455 no
H(15) H(2) 3.0355 . 2_565 no
H(15) H(3) 3.5195 . 2_665 no
H(15) H(7) 3.3512 . 1_455 no
H(15) H(9) 3.1538 . 1_455 no
H(15) H(26) 2.9198 . 1_455 no
H(15) H(27) 2.6667 . 1_455 no
H(16) O(1) 2.7199 . 2_565 no
H(16) N(3) 2.7290 . 2_565 no
H(16) C(4) 3.2525 . 2_665 no
H(16) C(5) 3.4195 . 1_455 no
H(16) C(5) 3.3767 . 2_665 no
H(16) C(6) 3.1633 . 1_455 no
H(16) C(7) 3.1220 . 1_455 no
H(16) C(16) 2.9944 . 2_565 no
H(16) H(2N) 3.0316 . 2_565 no
H(16) H(5) 3.5008 . 1_455 no
H(16) H(7) 3.2314 . 1_455 no
H(16) H(16) 2.5294 . 2_565 no
H(18) C(25) 3.5130 . 2_566 no
H(18) C(26) 3.4580 . 2_666 no
H(18) C(31) 3.4871 . 2_656 no
H(18) H(11) 2.9897 . 2_566 no
H(18) H(14) 2.9462 . 2_566 no
H(18) H(23) 3.4689 . 2_566 no
H(18) H(25) 3.2803 . 2_566 no
H(18) H(31) 2.5653 . 2_656 no
H(19) C(3) 3.5875 . 1_456 no
H(19) C(24) 3.2891 . 2_566 no
H(19) C(25) 3.3464 . 2_566 no
H(19) C(26) 3.5704 . 2_566 no
H(19) C(29) 3.4606 . 2_566 no
H(19) H(2) 3.5800 . 1_456 no
H(19) H(3) 2.7307 . 1_456 no
H(19) H(27) 3.5945 . 2_666 no
H(21) O(5) 2.5710 . 2_576 no
H(21) O(6) 3.4880 . 2_566 no
H(21) N(6) 3.4494 . 2_666 no
H(21) C(21) 3.5381 . 2_576 no
H(21) C(32) 3.3663 . 2_666 no
H(21) H(21) 2.6477 . 2_576 no
H(21) H(32) 3.4667 . 2_666 no
H(23) O(5) 2.3356 . 2_576 no
H(23) O(6) 3.5688 . 2_566 no
H(23) N(4) 3.4701 . 2_576 no
H(23) C(17) 3.4232 . 2_566 no
H(23) C(18) 3.4341 . 2_566 no
H(23) H(5N) 3.5725 . 2_666 no
H(23) H(18) 3.4689 . 2_566 no
H(23) H(32) 3.2042 . 1_565 no
H(25) O(4) 3.4554 . 2_576 no
H(25) O(5) 3.0924 . 2_576 no
H(25) O(6) 3.5018 . 2_666 no
H(25) C(18) 3.5517 . 2_566 no
H(25) C(31) 3.4007 . 1_565 no
H(25) H(10) 3.4647 . . no
H(25) H(11) 3.2864 . . no
H(25) H(18) 3.2803 . 2_566 no
H(25) H(31) 3.0205 . 1_565 no
H(25) H(32) 3.5902 . 1_565 no
H(26) C(9) 3.2792 . . no
H(26) C(10) 2.8325 . . no
H(26) C(11) 3.1547 . . no
H(26) C(14) 3.2372 . 1_655 no
H(26) C(15) 3.4320 . 1_655 no
H(26) H(2) 3.0110 . 2_665 no
H(26) H(9) 3.5922 . . no
H(26) H(10) 2.8935 . . no
H(26) H(11) 3.4097 . . no
H(26) H(14) 2.5054 . 1_655 no
H(26) H(15) 2.9198 . 1_655 no
H(26) H(31) 3.5373 . 1_565 no
H(27) O(2) 2.4828 . 2_765 no
H(27) N(1) 3.5387 . 2_765 no
H(27) C(2) 3.2746 . 2_665 no
H(27) C(14) 3.5220 . 1_655 no
H(27) C(15) 3.2646 . 1_655 no
H(27) H(2) 2.4923 . 2_665 no
H(27) H(3) 3.2127 . 2_765 no
H(27) H(14) 3.1754 . 1_655 no
H(27) H(15) 2.6667 . 1_655 no
H(27) H(19) 3.5945 . 2_666 no
H(30) O(2) 2.4025 . 2_765 no
H(30) O(4) 3.4840 . 2_666 no
H(30) N(1) 3.5525 . 2_765 no
H(30) H(10) 3.0175 . 1_545 no
H(30) H(11) 3.0218 . 1_645 no
H(30) H(14) 3.3813 . 1_645 no
H(31) O(5) 3.3681 . 2_666 no
H(31) O(6) 2.5222 . 2_656 no
H(31) N(4) 3.5704 . 2_666 no
H(31) C(17) 3.2059 . 2_656 no
H(31) C(18) 3.1807 . 2_656 no
H(31) C(25) 3.3768 . 1_545 no
H(31) H(11) 3.4360 . 1_645 no
H(31) H(14) 3.4801 . 1_645 no
H(31) H(18) 2.5653 . 2_656 no
H(31) H(25) 3.0205 . 1_545 no
H(31) H(26) 3.5373 . 1_545 no
H(32) O(5) 3.4236 . 2_566 no
H(32) O(6) 2.5031 . 2_656 no
H(32) N(6) 2.8528 . 2_656 no
H(32) C(32) 3.0711 . 2_656 no
H(32) H(5N) 3.1277 . 2_656 no
H(32) H(21) 3.4667 . 2_666 no
H(32) H(23) 3.2042 . 1_545 no
H(32) H(25) 3.5902 . 1_545 no
H(32) H(32) 2.5768 . 2_656 no

loop_
_geom_hbond_atom_site_label_D
_geom_hbond_atom_site_label_H
_geom_hbond_atom_site_label_A
_geom_hbond_site_symmetry_D
_geom_hbond_site_symmetry_H
_geom_hbond_site_symmetry_A
_geom_hbond_distance_DH
_geom_hbond_distance_HA
_geom_hbond_distance_DA
_geom_hbond_angle_DHA
_geom_hbond_publ_flag
N2 H2N O1 . . . 0.880 2.013 2.6849(15) 132.26 yes
N2 H2N N3 . . . 0.880 2.305 2.6942(16) 106.77 yes
N5 H5N O6 . . . 0.880 1.875 2.5915(14) 137.26 yes
N5 H5N N6 . . . 0.880 2.246 2.6645(15) 108.87 yes

loop_
_geom_torsion_atom_site_label_1
_geom_torsion_atom_site_label_2
_geom_torsion_atom_site_label_3
_geom_torsion_atom_site_label_4
_geom_torsion_site_symmetry_1
_geom_torsion_site_symmetry_2
_geom_torsion_site_symmetry_3
_geom_torsion_site_symmetry_4
_geom_torsion
_geom_torsion_publ_flag
O(2) N(1) C(4) C(3) . . . . -2.84(16) no
O(3) N(1) C(4) C(5) . . . . -1.75(16) no
C(7) N(2) C(8) C(9) . . . . -0.65(19) no
C(13) N(3) C(16) C(15) . . . . 0.39(17) no
C(16) N(3) C(13) C(12) . . . . -0.57(17) no
O(4) N(4) C(20) C(19) . . . . 0.75(17) no
O(5) N(4) C(20) C(21) . . . . 1.07(18) no
C(23) N(5) C(24) C(25) . . . . 1.0(2) no
C(29) N(6) C(32) C(31) . . . . -0.54(19) no
C(32) N(6) C(29) C(28) . . . . 0.14(18) no
O(1) C(1) C(6) C(7) . . . . -2.14(18) no
C(2) C(1) C(6) C(5) . . . . -3.13(17) no
C(6) C(1) C(2) C(3) . . . . 2.60(17) no
C(1) C(2) C(3) C(4) . . . . -0.08(18) no
C(2) C(3) C(4) C(5) . . . . -2.11(18) no
C(3) C(4) C(5) C(6) . . . . 1.54(18) no
C(4) C(5) C(6) C(1) . . . . 1.17(18) no
C(1) C(6) C(7) N(2) . . . . 0.57(19) no
N(2) C(8) C(13) N(3) . . . . 0.29(16) no
C(9) C(8) C(13) C(12) . . . . -0.22(17) no
C(13) C(8) C(9) C(10) . . . . -0.30(18) no
C(8) C(9) C(10) C(11) . . . . 0.49(18) no
C(9) C(10) C(11) C(12) . . . . -0.14(18) no
C(10) C(11) C(12) C(13) . . . . -0.39(18) no
C(11) C(12) C(13) C(8) . . . . 0.56(17) no
C(13) C(12) C(14) C(15) . . . . 0.26(17) no
C(14) C(12) C(13) N(3) . . . . 0.26(18) no
C(12) C(14) C(15) C(16) . . . . -0.43(18) no
C(14) C(15) C(16) N(3) . . . . 0.10(19) no
O(6) C(17) C(22) C(23) . . . . 1.3(2) no
C(18) C(17) C(22) C(21) . . . . 1.45(18) no
C(22) C(17) C(18) C(19) . . . . -2.17(19) no
C(17) C(18) C(19) C(20) . . . . 1.1(2) no
C(18) C(19) C(20) C(21) . . . . 0.8(2) no
C(19) C(20) C(21) C(22) . . . . -1.5(2) no
C(20) C(21) C(22) C(17) . . . . 0.32(19) no
C(17) C(22) C(23) N(5) . . . . -0.1(2) no
N(5) C(24) C(29) N(6) . . . . -0.88(17) no
C(25) C(24) C(29) C(28) . . . . 0.72(18) no
C(29) C(24) C(25) C(26) . . . . -0.71(19) no
C(24) C(25) C(26) C(27) . . . . 0.0(2) no
C(25) C(26) C(27) C(28) . . . . 0.7(2) no
C(26) C(27) C(28) C(29) . . . . -0.67(19) no
C(27) C(28) C(29) C(24) . . . . -0.02(18) no
C(29) C(28) C(30) C(31) . . . . -0.49(18) no
C(30) C(28) C(29) N(6) . . . . 0.37(19) no
C(28) C(30) C(31) C(32) . . . . 0.2(2) no
C(30) C(31) C(32) N(6) . . . . 0.4(2) no
